data_2239616
loop_
_publ_author_name
'Liu, Peng'
'Yuan, Libin'
'Song, Xiuqing'
'Yan, Hong'

_publ_section_title
;
 Diethyl
 (<i>E</i>)-2,3-bis[(<i>E</i>)-(2-methyl-2-phenylhydrazin-1-ylidene)methyl]but-2-enedioate
;
_journal_issue 6
_journal_name_full 'Acta Crystallographica Section E'
_journal_page_first o723
_journal_paper_doi 10.1107/S1600536814011970
_journal_volume 70
_journal_year 2014
_chemical_formula_iupac 'C24 H28 N4 O4'
_chemical_formula_moiety 'C24 H28 N4 O4'
_chemical_formula_sum 'C24 H28 N4 O4'
_chemical_formula_weight 436.50
_chemical_name_systematic
'Diethyl (<i>E</i>)-2,3-bis[(<i>E</i>)-(2-methyl-2-phenylhydrazin-1-ylidene)methyl]but-2-enedioate'
_space_group_IT_number 61
_symmetry_cell_setting orthorhombic
_symmetry_space_group_name_Hall '-P 2ac 2ab'
_symmetry_space_group_name_H-M 'P b c a'
_atom_sites_solution_hydrogens geom
_atom_sites_solution_primary direct
_atom_sites_solution_secondary difmap
_audit_creation_method SHELXL-97
_cell_angle_alpha 90.00
_cell_angle_beta 90.00
_cell_angle_gamma 90.00
_cell_formula_units_Z 4
_cell_length_a 15.922(3)
_cell_length_b 8.0335(16)
_cell_length_c 18.655(4)
_cell_measurement_reflns_used 6374
_cell_measurement_temperature 113(2)
_cell_measurement_theta_max 27.890
_cell_measurement_theta_min 2.183
_cell_volume 2386.1(8)
_computing_cell_refinement 'CrystalClear (Rigaku/MSC, 2005)'
_computing_data_collection 'CrystalClear (Rigaku/MSC, 2005)'
_computing_data_reduction 'CrystalClear (Rigaku/MSC, 2005)'
_computing_molecular_graphics 'SHELXTL (Sheldrick, 2008)'
_computing_publication_material 'SHELXTL (Sheldrick, 2008)'
_computing_structure_refinement 'SHELXL97 (Sheldrick, 2008)'
_computing_structure_solution 'SHELXS97 (Sheldrick, 2008)'
_diffrn_ambient_temperature 113(2)
_diffrn_detector_area_resol_mean 7.31
_diffrn_measured_fraction_theta_full 0.996
_diffrn_measured_fraction_theta_max 0.996
_diffrn_measurement_device_type 'Rigaku Saturn CCD'
_diffrn_measurement_method '\w and \f scans'
_diffrn_radiation_monochromator multilayer
_diffrn_radiation_source 'rotating anode'
_diffrn_radiation_type MoK\a
_diffrn_radiation_wavelength 0.71073
_diffrn_reflns_av_R_equivalents 0.0341
_diffrn_reflns_av_sigmaI/netI 0.0202
_diffrn_reflns_limit_h_max 18
_diffrn_reflns_limit_h_min -15
_diffrn_reflns_limit_k_max 9
_diffrn_reflns_limit_k_min -9
_diffrn_reflns_limit_l_max 22
_diffrn_reflns_limit_l_min -22
_diffrn_reflns_number 14849
_diffrn_reflns_theta_full 25.01
_diffrn_reflns_theta_max 25.01
_diffrn_reflns_theta_min 2.53
_exptl_absorpt_coefficient_mu 0.084
_exptl_absorpt_correction_T_max 0.9933
_exptl_absorpt_correction_T_min 0.9834
_exptl_absorpt_correction_type multi-scan
_exptl_absorpt_process_details '(CrystalClear; Rigaku/MSC, 2005)'
_exptl_crystal_colour red
_exptl_crystal_density_diffrn 1.215
_exptl_crystal_density_method 'not measured'
_exptl_crystal_description block
_exptl_crystal_F_000 928
_exptl_crystal_size_max 0.20
_exptl_crystal_size_mid 0.10
_exptl_crystal_size_min 0.08
_refine_diff_density_max 0.181
_refine_diff_density_min -0.163
_refine_ls_extinction_coef 0.063(4)
_refine_ls_extinction_expression Fc^*^=kFc[1+0.001xFc^2^\l^3^/sin(2\q)]^-1/4^
_refine_ls_extinction_method 'SHELXL97 (Sheldrick, 2008)'
_refine_ls_goodness_of_fit_ref 1.079
_refine_ls_hydrogen_treatment constr
_refine_ls_matrix_type full
_refine_ls_number_parameters 168
_refine_ls_number_reflns 2093
_refine_ls_number_restraints 40
_refine_ls_restrained_S_all 1.079
_refine_ls_R_factor_all 0.0411
_refine_ls_R_factor_gt 0.0377
_refine_ls_shift/su_max 0.001
_refine_ls_shift/su_mean 0.000
_refine_ls_structure_factor_coef Fsqd
_refine_ls_weighting_details 'calc w=1/[\s^2^(Fo^2^)+(0.0585P)^2^+0.3730P] where P=(Fo^2^+2Fc^2^)/3'
_refine_ls_weighting_scheme calc
_refine_ls_wR_factor_gt 0.0961
_refine_ls_wR_factor_ref 0.0989
_reflns_number_gt 1925
_reflns_number_total 2093
_reflns_threshold_expression I>2\s(I)
_cod_data_source_file hb7226sup1.cif
_cod_data_source_block I
_cod_original_cell_volume 2386.2(8)
_cod_database_code 2239616
_cod_database_fobs_code 2239616

loop_
_symmetry_equiv_pos_as_xyz
'x, y, z'
'-x+1/2, -y, z+1/2'
'-x, y+1/2, -z+1/2'
'x+1/2, -y+1/2, -z'
'-x, -y, -z'
'x-1/2, y, -z-1/2'
'x, -y-1/2, z-1/2'
'-x-1/2, y-1/2, z'

loop_
_atom_site_type_symbol
_atom_site_label
_atom_site_fract_x
_atom_site_fract_y
_atom_site_fract_z
_atom_site_U_iso_or_equiv
_atom_site_adp_type
_atom_site_calc_flag
_atom_site_refinement_flags
_atom_site_occupancy
_atom_site_symmetry_multiplicity
_atom_site_disorder_assembly
_atom_site_disorder_group
O O1 0.17130(5) 0.95435(11) 0.47833(5) 0.0331(3) Uani d . 1 1 . .
O O2 0.08700(5) 0.74716(11) 0.44282(5) 0.0363(3) Uani d D 1 1 . .
N N1 0.03970(6) 1.17222(12) 0.29214(5) 0.0269(3) Uani d . 1 1 . .
N N2 0.05365(6) 1.08830(12) 0.35347(5) 0.0240(3) Uani d . 1 1 . .
C C1 0.10279(7) 1.15535(14) 0.23935(6) 0.0258(3) Uani d . 1 1 . .
C C2 0.09073(9) 1.21349(17) 0.16961(7) 0.0365(3) Uani d . 1 1 . .
H H2A 0.0404 1.2705 0.1574 0.044 Uiso calc R 1 1 . .
C C3 0.15209(11) 1.18797(19) 0.11824(7) 0.0468(4) Uani d . 1 1 . .
H H3A 0.1438 1.2298 0.0711 0.056 Uiso calc R 1 1 . .
C C4 0.22471(10) 1.1034(2) 0.13400(8) 0.0484(4) Uani d . 1 1 . .
H H4A 0.2658 1.0845 0.0980 0.058 Uiso calc R 1 1 . .
C C5 0.23704(9) 1.04608(18) 0.20314(7) 0.0416(4) Uani d . 1 1 . .
H H5A 0.2870 0.9872 0.2145 0.050 Uiso calc R 1 1 . .
C C6 0.17769(8) 1.07337(16) 0.25580(7) 0.0315(3) Uani d . 1 1 . .
H H6A 0.1878 1.0363 0.3034 0.038 Uiso calc R 1 1 . .
C C7 -0.03664(8) 1.26664(17) 0.28254(7) 0.0373(3) Uani d . 1 1 . .
H H7A -0.0408 1.3515 0.3201 0.056 Uiso calc R 1 1 . .
H H7B -0.0851 1.1917 0.2855 0.056 Uiso calc R 1 1 . .
H H7C -0.0358 1.3208 0.2355 0.056 Uiso calc R 1 1 . .
C C8 0.00195(7) 1.09756(14) 0.40658(6) 0.0243(3) Uani d . 1 1 A .
H H8A -0.0473 1.1640 0.4044 0.029 Uiso calc R 1 1 . .
C C9 0.02301(7) 1.00148(13) 0.46959(6) 0.0229(3) Uani d . 1 1 . .
C C10 0.10276(7) 0.90180(14) 0.46439(6) 0.0235(3) Uani d . 1 1 A .
C C11 0.1581(6) 0.6302(13) 0.4421(8) 0.0421(19) Uani d PDU 0.57(4) 1 A 1
H H11A 0.1836 0.6218 0.4904 0.051 Uiso calc PR 0.57(4) 1 A 1
H H11B 0.2017 0.6679 0.4079 0.051 Uiso calc PR 0.57(4) 1 A 1
C C12 0.1231(7) 0.4658(13) 0.4194(9) 0.052(2) Uani d PDU 0.57(4) 1 A 1
H H12A 0.1689 0.3854 0.4140 0.078 Uiso calc PR 0.57(4) 1 A 1
H H12B 0.0938 0.4784 0.3735 0.078 Uiso calc PR 0.57(4) 1 A 1
H H12C 0.0835 0.4258 0.4558 0.078 Uiso calc PR 0.57(4) 1 A 1
C C11' 0.1622(7) 0.6478(17) 0.4289(12) 0.045(3) Uani d PDU 0.43(4) 1 A 2
H H11C 0.1926 0.6258 0.4743 0.054 Uiso calc PR 0.43(4) 1 A 2
H H11D 0.2003 0.7077 0.3959 0.054 Uiso calc PR 0.43(4) 1 A 2
C C12' 0.1334(9) 0.4862(17) 0.3956(10) 0.048(2) Uani d PDU 0.43(4) 1 A 2
H H12D 0.1802 0.4070 0.3948 0.071 Uiso calc PR 0.43(4) 1 A 2
H H12E 0.1143 0.5070 0.3465 0.071 Uiso calc PR 0.43(4) 1 A 2
H H12F 0.0871 0.4399 0.4238 0.071 Uiso calc PR 0.43(4) 1 A 2

loop_
_atom_site_aniso_label
_atom_site_aniso_U_11
_atom_site_aniso_U_22
_atom_site_aniso_U_33
_atom_site_aniso_U_12
_atom_site_aniso_U_13
_atom_site_aniso_U_23
O1 0.0242(5) 0.0348(5) 0.0403(5) -0.0016(4) -0.0039(4) -0.0055(4)
O2 0.0245(5) 0.0250(5) 0.0593(6) 0.0043(4) -0.0072(4) -0.0100(4)
N1 0.0295(6) 0.0269(5) 0.0241(5) 0.0043(4) -0.0007(4) 0.0049(4)
N2 0.0276(6) 0.0224(5) 0.0221(5) 0.0000(4) -0.0013(4) 0.0010(4)
C1 0.0306(7) 0.0229(6) 0.0238(6) -0.0058(5) 0.0006(5) -0.0013(4)
C2 0.0445(8) 0.0366(7) 0.0283(7) -0.0022(6) -0.0028(6) 0.0055(5)
C3 0.0619(10) 0.0532(9) 0.0254(7) -0.0081(8) 0.0061(7) 0.0062(6)
C4 0.0516(10) 0.0571(9) 0.0366(7) -0.0069(7) 0.0177(7) -0.0026(7)
C5 0.0345(8) 0.0477(8) 0.0427(8) -0.0009(6) 0.0099(6) -0.0005(6)
C6 0.0303(7) 0.0356(7) 0.0285(6) -0.0015(5) 0.0016(5) 0.0024(5)
C7 0.0341(8) 0.0414(8) 0.0366(7) 0.0111(6) -0.0008(6) 0.0104(6)
C8 0.0237(6) 0.0228(6) 0.0263(6) 0.0015(5) -0.0008(5) -0.0013(4)
C9 0.0231(6) 0.0210(6) 0.0245(6) -0.0014(5) -0.0012(5) -0.0031(4)
C10 0.0259(7) 0.0249(6) 0.0196(6) -0.0001(5) -0.0003(5) 0.0000(4)
C11 0.027(2) 0.028(2) 0.071(4) 0.0120(19) -0.006(2) -0.007(2)
C12 0.045(3) 0.029(3) 0.083(5) 0.010(2) -0.012(3) -0.015(3)
C11' 0.032(3) 0.029(3) 0.073(6) 0.008(2) -0.005(3) -0.016(3)
C12' 0.037(3) 0.032(3) 0.074(5) 0.006(2) 0.004(4) -0.007(3)

loop_
_atom_type_symbol
_atom_type_description
_atom_type_scat_dispersion_real
_atom_type_scat_dispersion_imag
_atom_type_scat_source
C C 0.0033 0.0016 'International Tables Vol C Tables 4.2.6.8 and 6.1.1.4'
H H 0.0000 0.0000 'International Tables Vol C Tables 4.2.6.8 and 6.1.1.4'
N N 0.0061 0.0033 'International Tables Vol C Tables 4.2.6.8 and 6.1.1.4'
O O 0.0106 0.0060 'International Tables Vol C Tables 4.2.6.8 and 6.1.1.4'

loop_
_geom_angle_atom_site_label_1
_geom_angle_atom_site_label_2
_geom_angle_atom_site_label_3
_geom_angle_site_symmetry_1
_geom_angle
C10 O2 C11' . 114.1(6)
C10 O2 C11 . 117.0(5)
C11' O2 C11 . 11.4(12)
N2 N1 C1 . 115.27(9)
N2 N1 C7 . 120.49(10)
C1 N1 C7 . 124.21(10)
C8 N2 N1 . 121.22(10)
C2 C1 C6 . 118.71(11)
C2 C1 N1 . 121.31(11)
C6 C1 N1 . 119.94(10)
C3 C2 C1 . 119.92(13)
C3 C2 H2A . 120.0
C1 C2 H2A . 120.0
C4 C3 C2 . 121.30(13)
C4 C3 H3A . 119.3
C2 C3 H3A . 119.3
C3 C4 C5 . 118.93(13)
C3 C4 H4A . 120.5
C5 C4 H4A . 120.5
C6 C5 C4 . 120.90(14)
C6 C5 H5A . 119.6
C4 C5 H5A . 119.6
C5 C6 C1 . 120.20(12)
C5 C6 H6A . 119.9
C1 C6 H6A . 119.9
N1 C7 H7A . 109.5
N1 C7 H7B . 109.5
H7A C7 H7B . 109.5
N1 C7 H7C . 109.5
H7A C7 H7C . 109.5
H7B C7 H7C . 109.5
N2 C8 C9 . 116.46(10)
N2 C8 H8A . 121.8
C9 C8 H8A . 121.8
C9 C9 C8 5_576 124.51(14)
C9 C9 C10 5_576 120.18(13)
C8 C9 C10 . 115.31(10)
O1 C10 O2 . 124.51(11)
O1 C10 C9 . 124.54(11)
O2 C10 C9 . 110.95(10)
O2 C11 C12 . 106.2(7)
O2 C11 H11A . 110.5
C12 C11 H11A . 110.5
O2 C11 H11B . 110.5
C12 C11 H11B . 110.5
H11A C11 H11B . 108.7
O2 C11' C12' . 107.1(10)
O2 C11' H11C . 110.3
C12' C11' H11C . 110.3
O2 C11' H11D . 110.3
C12' C11' H11D . 110.3
H11C C11' H11D . 108.6
C11' C12' H12D . 109.5
C11' C12' H12E . 109.5
H12D C12' H12E . 109.5
C11' C12' H12F . 109.5
H12D C12' H12F . 109.5
H12E C12' H12F . 109.5

loop_
_geom_bond_atom_site_label_1
_geom_bond_atom_site_label_2
_geom_bond_site_symmetry_2
_geom_bond_distance
O1 C10 . 1.1987(14)
O2 C10 . 1.3298(15)
O2 C11' . 1.462(8)
O2 C11 . 1.472(6)
N1 N2 . 1.3463(13)
N1 C1 . 1.4133(15)
N1 C7 . 1.4440(16)
N2 C8 . 1.2902(14)
C1 C2 . 1.3956(17)
C1 C6 . 1.3964(18)
C2 C3 . 1.384(2)
C2 H2A . 0.9500
C3 C4 . 1.373(2)
C3 H3A . 0.9500
C4 C5 . 1.383(2)
C4 H4A . 0.9500
C5 C6 . 1.3807(18)
C5 H5A . 0.9500
C6 H6A . 0.9500
C7 H7A . 0.9800
C7 H7B . 0.9800
C7 H7C . 0.9800
C8 C9 . 1.4458(16)
C8 H8A . 0.9500
C9 C9 5_576 1.351(2)
C9 C10 . 1.5042(16)
C11 C12 . 1.495(7)
C11 H11A . 0.9900
C11 H11B . 0.9900
C12 H12A . 0.9800
C12 H12B . 0.9800
C12 H12C . 0.9800
C11' C12' . 1.511(8)
C11' H11C . 0.9900
C11' H11D . 0.9900
C12' H12D . 0.9800
C12' H12E . 0.9800
C12' H12F . 0.9800

loop_
_geom_hbond_atom_site_label_D
_geom_hbond_atom_site_label_H
_geom_hbond_atom_site_label_A
_geom_hbond_site_symmetry_A
_geom_hbond_distance_DH
_geom_hbond_distance_HA
_geom_hbond_distance_DA
_geom_hbond_angle_DHA
_geom_hbond_publ_flag
C4 H4A O1 2_574 0.95 2.47 3.3749(19) 160 yes

loop_
_geom_torsion_atom_site_label_1
_geom_torsion_atom_site_label_2
_geom_torsion_atom_site_label_3
_geom_torsion_atom_site_label_4
_geom_torsion_site_symmetry_1
_geom_torsion_site_symmetry_4
_geom_torsion
C1 N1 N2 C8 . . 177.93(10)
C7 N1 N2 C8 . . -4.05(16)
N2 N1 C1 C2 . . 169.89(11)
C7 N1 C1 C2 . . -8.05(18)
N2 N1 C1 C6 . . -7.57(15)
C7 N1 C1 C6 . . 174.49(12)
C6 C1 C2 C3 . . 0.60(19)
N1 C1 C2 C3 . . -176.88(12)
C1 C2 C3 C4 . . 1.2(2)
C2 C3 C4 C5 . . -1.4(2)
C3 C4 C5 C6 . . -0.2(2)
C4 C5 C6 C1 . . 1.9(2)
C2 C1 C6 C5 . . -2.13(18)
N1 C1 C6 C5 . . 175.39(11)
N1 N2 C8 C9 . . 179.66(10)
N2 C8 C9 C9 . 5_576 178.85(14)
N2 C8 C9 C10 . . -0.46(15)
C11' O2 C10 O1 . . -6.8(10)
C11 O2 C10 O1 . . 5.4(7)
C11' O2 C10 C9 . . 173.7(10)
C11 O2 C10 C9 . . -174.1(7)
C9 C9 C10 O1 5_576 . -92.64(17)
C8 C9 C10 O1 . . 86.70(14)
C9 C9 C10 O2 5_576 . 86.85(16)
C8 C9 C10 O2 . . -93.81(12)
C10 O2 C11 C12 . . 177.4(7)
C11' O2 C11 C12 . . -104(6)
C10 O2 C11' C12' . . -172.3(7)
C11 O2 C11' C12' . . 81(5)
